data_7230212
loop_
_publ_author_name
'Puttreddy, Rakesh'
'von Essen, Carolina'
'Peuronen, Anssi'
'Lahtinen, Manu'
'Rissanen, Kari'

_publ_section_title
;
 Halogen bonds in 2,5-dihalopyridine-copper(ii) chloride complexes
;
_journal_issue 14
_journal_name_full CrystEngComm
_journal_page_first 1954
_journal_paper_doi 10.1039/C8CE00209F
_journal_volume 20
_journal_year 2018
_chemical_formula_moiety 'C20 H12 Cl12 Cu2 N4'
_chemical_formula_sum 'C20 H12 Cl12 Cu2 N4'
_chemical_formula_weight 860.82
_space_group_crystal_system monoclinic
_space_group_IT_number 15
_space_group_name_Hall '-I 2ya'
_space_group_name_H-M_alt 'I 1 2/a 1'
_symmetry_space_group_name_Hall '-I 2ya'
_symmetry_space_group_name_H-M 'I 1 2/a 1'
_atom_sites_solution_hydrogens geom
_atom_sites_solution_primary dual
_audit_creation_date 2018-01-23
_audit_creation_method
;
Olex2 1.2
(compiled 2017.07.20 svn.r3457 for OlexSys, GUI svn.r5370)
;
_audit_update_record
;
2018-02-01 deposited with the CCDC.
2018-03-02 downloaded from the CCDC.
;
_cell_angle_alpha 90
_cell_angle_beta 114.23(3)
_cell_angle_gamma 90
_cell_formula_units_Z 4
_cell_length_a 14.396(3)
_cell_length_b 14.183(3)
_cell_length_c 15.458(3)
_cell_measurement_reflns_used 3246
_cell_measurement_temperature 170.0(1)
_cell_measurement_theta_max 27.878
_cell_measurement_theta_min 0.407
_cell_volume 2878.1(12)
_computing_molecular_graphics 'Olex2 (Dolomanov et al., 2009)'
_computing_publication_material 'Olex2 (Dolomanov et al., 2009)'
_computing_structure_refinement 'ShelXL (Sheldrick, 2015)'
_computing_structure_solution 'ShelXT (Sheldrick, 2015)'
_diffrn_ambient_temperature 170.0(1)
_diffrn_measured_fraction_theta_full 0.992
_diffrn_measured_fraction_theta_max 0.992
_diffrn_measurement_device_type 'Bruker P4'
_diffrn_measurement_method '\w scans'
_diffrn_radiation_monochromator graphite
_diffrn_radiation_type MoK\a
_diffrn_radiation_wavelength 0.71073
_diffrn_reflns_av_R_equivalents 0.0219
_diffrn_reflns_av_unetI/netI 0.0256
_diffrn_reflns_Laue_measured_fraction_full 0.992
_diffrn_reflns_Laue_measured_fraction_max 0.992
_diffrn_reflns_limit_h_max 17
_diffrn_reflns_limit_h_min -17
_diffrn_reflns_limit_k_max 15
_diffrn_reflns_limit_k_min -16
_diffrn_reflns_limit_l_max 18
_diffrn_reflns_limit_l_min -18
_diffrn_reflns_number 7740
_diffrn_reflns_point_group_measured_fraction_full 0.992
_diffrn_reflns_point_group_measured_fraction_max 0.992
_diffrn_reflns_theta_full 25.242
_diffrn_reflns_theta_max 25.247
_diffrn_reflns_theta_min 2.114
_exptl_absorpt_coefficient_mu 2.614
_exptl_absorpt_correction_T_max 0.7457
_exptl_absorpt_correction_T_min 0.6190
_exptl_absorpt_correction_type multi-scan
_exptl_absorpt_process_details
'SADABS-2012/1 (Bruker,2012) was used for absorption correction. wR2(int) was 0.0594 before and 0.0472 after correction. The Ratio of minimum to maximum transmission is 0.8301. The \l/2 correction factor is 0.0015.'
_exptl_crystal_colour green
_exptl_crystal_colour_primary green
_exptl_crystal_density_diffrn 1.987
_exptl_crystal_description block
_exptl_crystal_F_000 1688
_exptl_crystal_size_max 0.22
_exptl_crystal_size_mid 0.19
_exptl_crystal_size_min 0.19
_refine_diff_density_max 0.364
_refine_diff_density_min -0.284
_refine_diff_density_rms 0.055
_refine_ls_extinction_method none
_refine_ls_goodness_of_fit_ref 1.037
_refine_ls_hydrogen_treatment constr
_refine_ls_matrix_type full
_refine_ls_number_parameters 172
_refine_ls_number_reflns 2582
_refine_ls_number_restraints 0
_refine_ls_restrained_S_all 1.037
_refine_ls_R_factor_all 0.0237
_refine_ls_R_factor_gt 0.0202
_refine_ls_shift/su_max 0.002
_refine_ls_shift/su_mean 0.000
_refine_ls_structure_factor_coef Fsqd
_refine_ls_weighting_details 'w=1/[\s^2^(Fo^2^)+(0.0197P)^2^+3.8531P] where P=(Fo^2^+2Fc^2^)/3'
_refine_ls_weighting_scheme calc
_refine_ls_wR_factor_gt 0.0503
_refine_ls_wR_factor_ref 0.0520
_reflns_Friedel_coverage 0.000
_reflns_number_gt 2338
_reflns_number_total 2582
_reflns_threshold_expression 'I > 2\s(I)'
_cod_data_source_file c8ce00209f2.cif
_cod_data_source_block 2_4_CuCl2_2
_cod_depositor_comments 'Adding full bibliography for 7230211--7230222.cif.'
_cod_original_cell_volume 2878.2(12)
_cod_database_code 7230212
_shelx_shelxl_version_number 2014/7
_shelx_space_group_comment
;
The symmetry employed for this shelxl refinement is uniquely defined
by the following loop, which should always be used as a source of
symmetry information in preference to the above space-group names.
They are only intended as comments.
;
_olex2_refinement_description
;
1. Fixed Uiso
 At 1.2 times of:
  All C(H) groups
2.a Aromatic/amide H refined with riding coordinates:
 C3(H3), C3'(H3'), C4(H4), C4'(H4'), C6(H6), C6'(H6')
;
_olex2_submission_special_instructions 'No special instructions were received'

loop_
_space_group_symop_operation_xyz
'x, y, z'
'-x+1/2, y, -z'
'x+1/2, y+1/2, z+1/2'
'-x+1, y+1/2, -z+1/2'
'-x, -y, -z'
'x-1/2, -y, z'
'-x+1/2, -y+1/2, -z+1/2'
'x, -y+1/2, z+1/2'

loop_
_atom_site_label
_atom_site_type_symbol
_atom_site_fract_x
_atom_site_fract_y
_atom_site_fract_z
_atom_site_U_iso_or_equiv
_atom_site_adp_type
_atom_site_occupancy
_atom_site_site_symmetry_order
_atom_site_calc_flag
_atom_site_refinement_flags_posn
Cu1 Cu 0.36159(2) 0.58075(2) 0.61206(2) 0.01657(8) Uani 1 1 d .
Cl1 Cl 0.53147(4) 0.58138(3) 0.66253(3) 0.02404(12) Uani 1 1 d .
Cl1' Cl 0.18995(3) 0.58523(3) 0.57420(3) 0.01803(11) Uani 1 1 d .
Cl2 Cl 0.33382(5) 0.45030(4) 0.77461(3) 0.03251(14) Uani 1 1 d .
Cl2' Cl 0.37341(4) 0.68635(3) 0.79934(3) 0.02445(12) Uani 1 1 d .
Cl5 Cl 0.40358(4) 0.22569(4) 0.46712(4) 0.03016(13) Uani 1 1 d .
Cl5' Cl 0.38167(4) 0.95123(4) 0.48878(3) 0.02907(13) Uani 1 1 d .
N1 N 0.36346(12) 0.43445(11) 0.61901(10) 0.0195(4) Uani 1 1 d .
N1' N 0.36811(11) 0.72425(11) 0.63207(10) 0.0168(3) Uani 1 1 d .
C2 C 0.35173(15) 0.38597(15) 0.68803(13) 0.0212(4) Uani 1 1 d .
C2' C 0.37391(14) 0.76294(14) 0.71288(13) 0.0185(4) Uani 1 1 d .
C3 C 0.35573(16) 0.28895(15) 0.69532(14) 0.0255(5) Uani 1 1 d .
H3 H 0.3480 0.2586 0.7453 0.031 Uiso 1 1 calc R
C3' C 0.38165(15) 0.85858(14) 0.73112(13) 0.0214(4) Uani 1 1 d .
H3' H 0.3850 0.8820 0.7885 0.026 Uiso 1 1 calc R
C4 C 0.37150(15) 0.23825(15) 0.62662(14) 0.0245(5) Uani 1 1 d .
H4 H 0.3738 0.1727 0.6285 0.029 Uiso 1 1 calc R
C4' C 0.38420(16) 0.91822(14) 0.66181(14) 0.0225(4) Uani 1 1 d .
H4' H 0.3894 0.9831 0.6710 0.027 Uiso 1 1 calc R
C5 C 0.38382(15) 0.28724(14) 0.55478(13) 0.0214(4) Uani 1 1 d .
C5' C 0.37885(14) 0.87848(14) 0.57786(13) 0.0194(4) Uani 1 1 d .
C6 C 0.38143(14) 0.38426(14) 0.55294(13) 0.0202(4) Uani 1 1 d .
H6 H 0.3924 0.4160 0.5053 0.024 Uiso 1 1 calc R
C6' C 0.37121(14) 0.78275(14) 0.56453(13) 0.0186(4) Uani 1 1 d .
H6' H 0.3681 0.7577 0.5078 0.022 Uiso 1 1 calc R

loop_
_atom_site_aniso_label
_atom_site_aniso_U_11
_atom_site_aniso_U_22
_atom_site_aniso_U_33
_atom_site_aniso_U_23
_atom_site_aniso_U_13
_atom_site_aniso_U_12
Cu1 0.02115(14) 0.01159(14) 0.01766(13) 0.00040(8) 0.00867(10) 0.00014(9)
Cl1 0.0218(3) 0.0185(3) 0.0297(3) 0.00336(19) 0.0085(2) 0.00165(19)
Cl1' 0.0222(2) 0.0171(2) 0.0170(2) -0.00097(17) 0.01021(18) -0.00136(18)
Cl2 0.0547(4) 0.0236(3) 0.0241(3) 0.0019(2) 0.0211(2) 0.0046(2)
Cl2' 0.0336(3) 0.0211(3) 0.0200(2) 0.00191(18) 0.0124(2) -0.0028(2)
Cl5 0.0397(3) 0.0223(3) 0.0312(3) -0.0033(2) 0.0173(2) 0.0060(2)
Cl5' 0.0429(3) 0.0205(3) 0.0268(3) 0.0041(2) 0.0174(2) -0.0044(2)
N1 0.0221(9) 0.0150(9) 0.0207(8) 0.0014(6) 0.0080(7) 0.0004(6)
N1' 0.0169(8) 0.0150(9) 0.0187(8) -0.0018(6) 0.0076(6) -0.0007(6)
C2 0.0237(11) 0.0194(10) 0.0188(9) 0.0012(8) 0.0069(8) 0.0016(8)
C2' 0.0171(10) 0.0207(11) 0.0182(9) 0.0004(8) 0.0076(8) -0.0001(8)
C3 0.0291(12) 0.0221(11) 0.0259(10) 0.0075(8) 0.0120(9) 0.0001(9)
C3' 0.0252(10) 0.0193(10) 0.0193(9) -0.0036(8) 0.0088(8) -0.0013(8)
C4 0.0274(11) 0.0143(11) 0.0302(11) 0.0021(8) 0.0103(9) 0.0013(8)
C4' 0.0261(11) 0.0161(10) 0.0250(10) -0.0032(8) 0.0101(8) -0.0016(8)
C5 0.0215(10) 0.0170(10) 0.0245(10) -0.0016(8) 0.0081(8) 0.0022(8)
C5' 0.0202(10) 0.0185(10) 0.0203(9) 0.0012(8) 0.0089(8) -0.0024(8)
C6 0.0214(10) 0.0186(10) 0.0208(10) 0.0023(8) 0.0090(8) 0.0022(8)
C6' 0.0206(10) 0.0191(10) 0.0179(9) -0.0003(8) 0.0097(8) -0.0014(8)

loop_
_atom_type_symbol
_atom_type_description
_atom_type_scat_dispersion_real
_atom_type_scat_dispersion_imag
_atom_type_scat_source
C C 0.0033 0.0016 'International Tables Vol C Tables 4.2.6.8 and 6.1.1.4'
H H 0.0000 0.0000 'International Tables Vol C Tables 4.2.6.8 and 6.1.1.4'
Cl Cl 0.1484 0.1585 'International Tables Vol C Tables 4.2.6.8 and 6.1.1.4'
Cu Cu 0.3201 1.2651 'International Tables Vol C Tables 4.2.6.8 and 6.1.1.4'
N N 0.0061 0.0033 'International Tables Vol C Tables 4.2.6.8 and 6.1.1.4'

loop_
_geom_angle_atom_site_label_1
_geom_angle_atom_site_label_2
_geom_angle_atom_site_label_3
_geom_angle
_geom_angle_site_symmetry_3
Cl1 Cu1 Cl1' 99.00(4) 2_556
Cl1 Cu1 Cl1' 174.634(19) .
Cl1' Cu1 Cl1' 86.01(4) 2_556
N1 Cu1 Cl1 89.82(5) .
N1 Cu1 Cl1' 94.11(4) 2_556
N1 Cu1 Cl1' 91.75(5) .
N1' Cu1 Cl1 88.15(4) .
N1' Cu1 Cl1' 89.36(4) .
N1' Cu1 Cl1' 96.57(4) 2_556
N1' Cu1 N1 169.32(6) .
Cu1 Cl1' Cu1 93.91(4) 2_556
C2 N1 Cu1 123.49(13) .
C2 N1 C6 117.22(17) .
C6 N1 Cu1 119.25(13) .
C2' N1' Cu1 121.96(13) .
C2' N1' C6' 117.53(16) .
C6' N1' Cu1 120.45(12) .
N1 C2 Cl2 117.09(15) .
N1 C2 C3 124.28(18) .
C3 C2 Cl2 118.60(15) .
N1' C2' Cl2' 116.58(15) .
N1' C2' C3' 124.32(17) .
C3' C2' Cl2' 119.09(14) .
C2 C3 H3 120.9 .
C4 C3 C2 118.20(18) .
C4 C3 H3 120.9 .
C2' C3' H3' 121.0 .
C4' C3' C2' 118.04(17) .
C4' C3' H3' 121.0 .
C3 C4 H4 120.9 .
C3 C4 C5 118.27(19) .
C5 C4 H4 120.9 .
C3' C4' H4' 121.0 .
C3' C4' C5' 117.97(18) .
C5' C4' H4' 121.0 .
C4 C5 Cl5 119.48(16) .
C6 C5 Cl5 119.92(15) .
C6 C5 C4 120.59(18) .
C4' C5' Cl5' 119.37(15) .
C6' C5' Cl5' 119.76(14) .
C6' C5' C4' 120.87(17) .
N1 C6 C5 121.39(18) .
N1 C6 H6 119.3 .
C5 C6 H6 119.3 .
N1' C6' C5' 121.27(17) .
N1' C6' H6' 119.4 .
C5' C6' H6' 119.4 .

loop_
_geom_bond_atom_site_label_1
_geom_bond_atom_site_label_2
_geom_bond_distance
_geom_bond_site_symmetry_2
Cu1 Cl1 2.2413(8) .
Cu1 Cl1' 2.6629(8) 2_556
Cu1 Cl1' 2.2946(8) .
Cu1 N1 2.0773(17) .
Cu1 N1' 2.0550(17) .
Cl1' Cu1 2.6629(8) 2_556
Cl2 C2 1.724(2) .
Cl2' C2' 1.7247(19) .
Cl5 C5 1.731(2) .
Cl5' C5' 1.7344(19) .
N1 C2 1.337(2) .
N1 C6 1.354(2) .
N1' C2' 1.335(2) .
N1' C6' 1.349(2) .
C2 C3 1.380(3) .
C2' C3' 1.381(3) .
C3 H3 0.9300 .
C3 C4 1.376(3) .
C3' H3' 0.9300 .
C3' C4' 1.377(3) .
C4 H4 0.9300 .
C4 C5 1.382(3) .
C4' H4' 0.9300 .
C4' C5' 1.388(3) .
C5 C6 1.376(3) .
C5' C6' 1.371(3) .
C6 H6 0.9300 .
C6' H6' 0.9300 .
